data_7017926
loop_
_publ_author_name
'Zhang, Xiu-Mei'
'Wang, Yan-Qin'
'Li, Xiu-Bing'
'Gao, En-Qing'

_publ_section_title
;
 Manganese(ii) coordination polymers with mixed azide and pyridylbenzoate
 N-oxide ligands: structures and magnetism.
;
_journal_issue 7
_journal_name_full 'Dalton transactions (Cambridge, England : 2003)'
_journal_page_first 2026
_journal_page_last 2033
_journal_paper_doi 10.1039/c1dt11692d
_journal_volume 41
_journal_year 2012
_chemical_formula_sum 'C24 H22 Mn2 N8 O9'
_chemical_formula_weight 676.38
_chemical_name_systematic
;
?
;
_space_group_IT_number 2
_symmetry_cell_setting triclinic
_symmetry_space_group_name_Hall '-P 1'
_symmetry_space_group_name_H-M 'P -1'
_atom_sites_solution_hydrogens geom
_atom_sites_solution_primary direct
_atom_sites_solution_secondary difmap
_audit_creation_method SHELXL-97
_cell_angle_alpha 100.5100(10)
_cell_angle_beta 100.8400(10)
_cell_angle_gamma 108.7500(10)
_cell_formula_units_Z 2
_cell_length_a 8.3288(3)
_cell_length_b 12.8219(4)
_cell_length_c 13.9669(5)
_cell_measurement_temperature 296(2)
_cell_volume 1339.05(8)
_computing_cell_refinement 'Bruker SMART'
_computing_data_collection 'Bruker SMART'
_computing_data_reduction 'Bruker SAINT'
_computing_molecular_graphics 'Bruker SHELXTL'
_computing_publication_material 'Bruker SHELXTL'
_computing_structure_refinement 'Bruker SHELXTL'
_computing_structure_solution 'Bruker SHELXTL'
_diffrn_ambient_temperature 296(2)
_diffrn_measured_fraction_theta_full 0.988
_diffrn_measured_fraction_theta_max 0.988
_diffrn_measurement_device_type 'CCD area detector'
_diffrn_measurement_method 'phi and omega scans'
_diffrn_radiation_monochromator graphite
_diffrn_radiation_source 'fine-focus sealed tube'
_diffrn_radiation_type MoK\a
_diffrn_radiation_wavelength 0.71073
_diffrn_reflns_av_R_equivalents 0.0164
_diffrn_reflns_av_sigmaI/netI 0.0166
_diffrn_reflns_limit_h_max 10
_diffrn_reflns_limit_h_min -10
_diffrn_reflns_limit_k_max 15
_diffrn_reflns_limit_k_min -15
_diffrn_reflns_limit_l_max 17
_diffrn_reflns_limit_l_min -17
_diffrn_reflns_number 16866
_diffrn_reflns_theta_full 26.01
_diffrn_reflns_theta_max 26.01
_diffrn_reflns_theta_min 1.54
_exptl_absorpt_coefficient_mu 1.013
_exptl_absorpt_correction_T_max 0.8629
_exptl_absorpt_correction_T_min 0.7859
_exptl_absorpt_correction_type multi-scan
_exptl_absorpt_process_details SADABS
_exptl_crystal_colour block
_exptl_crystal_density_diffrn 1.678
_exptl_crystal_density_method 'not measured'
_exptl_crystal_description yellow
_exptl_crystal_F_000 688
_exptl_crystal_size_max 0.25
_exptl_crystal_size_mid 0.20
_exptl_crystal_size_min 0.15
_refine_diff_density_max 0.627
_refine_diff_density_min -0.207
_refine_diff_density_rms 0.057
_refine_ls_extinction_method none
_refine_ls_goodness_of_fit_ref 1.056
_refine_ls_hydrogen_treatment mixed
_refine_ls_matrix_type full
_refine_ls_number_parameters 413
_refine_ls_number_reflns 5214
_refine_ls_number_restraints 0
_refine_ls_restrained_S_all 1.056
_refine_ls_R_factor_all 0.0277
_refine_ls_R_factor_gt 0.0257
_refine_ls_shift/su_max 0.001
_refine_ls_shift/su_mean 0.000
_refine_ls_structure_factor_coef Fsqd
_refine_ls_weighting_details 'calc w=1/[\s^2^(Fo^2^)+(0.0411P)^2^+0.7934P] where P=(Fo^2^+2Fc^2^)/3'
_refine_ls_weighting_scheme calc
_refine_ls_wR_factor_gt 0.0753
_refine_ls_wR_factor_ref 0.0772
_reflns_number_gt 4859
_reflns_number_total 5214
_reflns_threshold_expression >2sigma(I)
_cod_data_source_file c1dt11692d.txt
_cod_data_source_block 1
_cod_depositor_comments
;
The following automatic conversions were performed:

'_symmetry_cell_setting' value 'Triclinic' changed to 'triclinic'
according to /home/saulius/struct/CIF-dictionaries/cif_core.dic
dictionary named 'cif_core.dic' version 2.4.1 from 2010-06-29.

Automatic conversion script
Id: cif_fix_values 1715 2011-07-08 13:25:40Z adriana 
;
_cod_original_sg_symbol_H-M 'P-1 '
_cod_database_code 7017926

loop_
_symmetry_equiv_pos_as_xyz
'x, y, z'
'-x, -y, -z'

loop_
_atom_site_label
_atom_site_type_symbol
_atom_site_fract_x
_atom_site_fract_y
_atom_site_fract_z
_atom_site_U_iso_or_equiv
_atom_site_adp_type
_atom_site_occupancy
_atom_site_symmetry_multiplicity
_atom_site_calc_flag
_atom_site_refinement_flags
_atom_site_disorder_assembly
_atom_site_disorder_group
Mn1 Mn 0.78480(3) 0.67398(2) 0.500286(18) 0.02177(8) Uani 1 1 d . . .
Mn2 Mn 1.0000 1.0000 0.5000 0.02257(9) Uani 1 2 d S . .
Mn3 Mn 1.0000 0.5000 0.5000 0.02190(9) Uani 1 2 d S . .
C1 C 0.5787(2) 0.75454(16) 0.28925(13) 0.0284(4) Uani 1 1 d . . .
H1A H 0.5102 0.7598 0.3340 0.034 Uiso 1 1 calc R . .
C2 C 0.5013(2) 0.71601(16) 0.18694(13) 0.0288(4) Uani 1 1 d . . .
H2A H 0.3805 0.6958 0.1631 0.035 Uiso 1 1 calc R . .
C3 C 0.6010(2) 0.70692(15) 0.11874(13) 0.0259(3) Uani 1 1 d . . .
C4 C 0.7809(2) 0.74008(17) 0.15954(14) 0.0327(4) Uani 1 1 d . . .
H4A H 0.8529 0.7360 0.1166 0.039 Uiso 1 1 calc R . .
C5 C 0.8544(2) 0.77873(16) 0.26195(14) 0.0308(4) Uani 1 1 d . . .
H5A H 0.9751 0.8010 0.2878 0.037 Uiso 1 1 calc R . .
C6 C 0.5215(2) 0.66276(14) 0.00810(12) 0.0260(4) Uani 1 1 d . . .
C7 C 0.3645(2) 0.67196(16) -0.03764(13) 0.0307(4) Uani 1 1 d . . .
H7A H 0.3082 0.7068 0.0018 0.037 Uiso 1 1 calc R . .
C8 C 0.2909(2) 0.62988(16) -0.14110(13) 0.0299(4) Uani 1 1 d . . .
H8A H 0.1882 0.6389 -0.1707 0.036 Uiso 1 1 calc R . .
C9 C 0.3703(2) 0.57432(14) -0.20046(12) 0.0244(3) Uani 1 1 d . . .
C10 C 0.5265(2) 0.56481(16) -0.15580(13) 0.0303(4) Uani 1 1 d . . .
H10A H 0.5808 0.5280 -0.1951 0.036 Uiso 1 1 calc R . .
C11 C 0.6020(2) 0.60972(16) -0.05311(13) 0.0319(4) Uani 1 1 d . . .
H11A H 0.7083 0.6044 -0.0244 0.038 Uiso 1 1 calc R . .
C12 C 0.2874(2) 0.52309(14) -0.31250(12) 0.0250(3) Uani 1 1 d . . .
C13 C 0.9915(2) 0.88469(15) 0.68351(12) 0.0257(4) Uani 1 1 d . . .
C14 C 1.0765(2) 0.90983(14) 0.79445(12) 0.0255(3) Uani 1 1 d . . .
C15 C 1.2359(2) 0.99946(16) 0.83872(13) 0.0309(4) Uani 1 1 d . . .
H15A H 1.2927 1.0413 0.7989 0.037 Uiso 1 1 calc R . .
C16 C 1.3117(2) 1.02756(16) 0.94170(14) 0.0321(4) Uani 1 1 d . . .
H16A H 1.4197 1.0873 0.9701 0.039 Uiso 1 1 calc R . .
C17 C 1.2279(2) 0.96722(15) 1.00319(13) 0.0286(4) Uani 1 1 d . . .
C18 C 1.0709(3) 0.87453(17) 0.95730(14) 0.0367(4) Uani 1 1 d . . .
H18A H 1.0150 0.8314 0.9966 0.044 Uiso 1 1 calc R . .
C19 C 0.9967(3) 0.84554(16) 0.85426(14) 0.0345(4) Uani 1 1 d . . .
H19A H 0.8927 0.7826 0.8249 0.041 Uiso 1 1 calc R . .
C20 C 1.3047(2) 1.00413(15) 1.11411(13) 0.0287(4) Uani 1 1 d . . .
C21 C 1.4072(3) 1.11753(17) 1.16332(15) 0.0409(5) Uani 1 1 d . . .
H21A H 1.4290 1.1708 1.1256 0.049 Uiso 1 1 calc R . .
C22 C 1.4771(3) 1.15303(17) 1.26597(15) 0.0408(5) Uani 1 1 d . . .
H22A H 1.5469 1.2292 1.2967 0.049 Uiso 1 1 calc R . .
C23 C 1.3494(3) 0.96658(16) 1.27777(14) 0.0315(4) Uani 1 1 d . . .
H23A H 1.3313 0.9148 1.3171 0.038 Uiso 1 1 calc R . .
C24 C 1.2785(3) 0.92879(16) 1.17502(14) 0.0319(4) Uani 1 1 d . . .
H24A H 1.2121 0.8518 1.1457 0.038 Uiso 1 1 calc R . .
O1 O 0.82667(16) 0.81709(10) 0.42481(8) 0.0264(3) Uani 1 1 d . . .
O2 O 0.18305(18) 0.56349(11) -0.35420(9) 0.0340(3) Uani 1 1 d . . .
O3 O 0.32945(18) 0.44465(11) -0.35476(9) 0.0323(3) Uani 1 1 d . . .
O4 O 1.0452(2) 0.96205(12) 0.64111(10) 0.0416(4) Uani 1 1 d . . .
O5 O 0.87199(19) 0.79005(12) 0.64263(9) 0.0381(3) Uani 1 1 d . . .
O6 O 1.50748(18) 1.11449(11) 1.42228(9) 0.0324(3) Uani 1 1 d . . .
O7 O 0.7521(2) 1.02033(15) 0.50830(14) 0.0440(4) Uani 1 1 d . . .
H7C H 0.712(4) 1.062(3) 0.484(2) 0.066 Uiso 1 1 d . . .
H7B H 0.681(4) 0.977(3) 0.518(2) 0.066 Uiso 1 1 d . . .
O8 O 0.52416(19) 0.67087(13) 0.50633(12) 0.0390(3) Uani 1 1 d . . .
H8C H 0.499(4) 0.721(3) 0.523(2) 0.059 Uiso 1 1 d . . .
H8B H 0.439(4) 0.618(3) 0.489(2) 0.059 Uiso 1 1 d . . .
N1 N 0.75278(19) 0.78446(11) 0.32451(10) 0.0233(3) Uani 1 1 d . . .
N2 N 1.4448(2) 1.07793(13) 1.32223(11) 0.0281(3) Uani 1 1 d . . .
N3 N 1.0575(2) 0.67804(13) 0.48383(12) 0.0315(3) Uani 1 1 d . . .
N4 N 1.1320(2) 0.70477(13) 0.42184(12) 0.0310(3) Uani 1 1 d . . .
N5 N 1.2067(3) 0.73160(18) 0.36305(16) 0.0491(5) Uani 1 1 d . . .
N6 N 0.79212(19) 0.53058(12) 0.57233(11) 0.0269(3) Uani 1 1 d . . .
N7 N 0.8214(2) 0.54129(13) 0.66234(12) 0.0301(3) Uani 1 1 d . . .
N8 N 0.8488(3) 0.5496(2) 0.74732(14) 0.0514(5) Uani 1 1 d . . .
O9 O 0.0741(16) 0.6341(13) 0.1325(7) 0.076(3) Uani 0.53(4) 1 d P A 1
O9' O 0.0349(15) 0.574(3) 0.091(3) 0.138(9) Uani 0.47(4) 1 d P A 2

loop_
_atom_site_aniso_label
_atom_site_aniso_U_11
_atom_site_aniso_U_22
_atom_site_aniso_U_33
_atom_site_aniso_U_23
_atom_site_aniso_U_13
_atom_site_aniso_U_12
Mn1 0.02565(14) 0.02006(13) 0.01565(13) 0.00222(10) 0.00172(10) 0.00675(10)
Mn2 0.02803(19) 0.02119(18) 0.01385(17) 0.00361(13) 0.00203(14) 0.00556(14)
Mn3 0.02452(18) 0.02343(18) 0.01678(18) 0.00513(13) 0.00310(13) 0.00895(14)
C1 0.0296(9) 0.0348(9) 0.0212(8) 0.0069(7) 0.0071(7) 0.0126(8)
C2 0.0253(8) 0.0342(9) 0.0219(9) 0.0047(7) 0.0006(7) 0.0090(7)
C3 0.0293(9) 0.0254(8) 0.0181(8) 0.0033(6) 0.0013(7) 0.0080(7)
C4 0.0293(9) 0.0445(11) 0.0206(9) 0.0037(8) 0.0058(7) 0.0118(8)
C5 0.0248(8) 0.0391(10) 0.0233(9) 0.0048(7) 0.0021(7) 0.0093(8)
C6 0.0286(9) 0.0258(8) 0.0174(8) 0.0031(6) 0.0012(7) 0.0061(7)
C7 0.0314(9) 0.0375(10) 0.0201(9) 0.0011(7) 0.0046(7) 0.0137(8)
C8 0.0271(9) 0.0365(10) 0.0218(9) 0.0030(7) 0.0004(7) 0.0119(8)
C9 0.0296(9) 0.0214(8) 0.0154(8) 0.0021(6) 0.0006(6) 0.0052(7)
C10 0.0350(9) 0.0331(9) 0.0211(9) 0.0013(7) 0.0047(7) 0.0150(8)
C11 0.0313(9) 0.0393(10) 0.0220(9) 0.0024(7) -0.0008(7) 0.0163(8)
C12 0.0281(8) 0.0223(8) 0.0177(8) 0.0027(6) 0.0017(6) 0.0042(7)
C13 0.0307(9) 0.0268(9) 0.0171(8) 0.0029(7) 0.0040(7) 0.0101(7)
C14 0.0322(9) 0.0241(8) 0.0171(8) 0.0040(6) 0.0031(7) 0.0090(7)
C15 0.0354(10) 0.0304(9) 0.0207(9) 0.0092(7) 0.0047(7) 0.0040(8)
C16 0.0328(9) 0.0308(9) 0.0219(9) 0.0056(7) 0.0008(7) 0.0017(8)
C17 0.0367(10) 0.0276(9) 0.0187(8) 0.0060(7) 0.0033(7) 0.0105(8)
C18 0.0438(11) 0.0347(10) 0.0211(9) 0.0098(8) 0.0065(8) 0.0005(8)
C19 0.0365(10) 0.0304(9) 0.0237(9) 0.0055(7) 0.0034(8) -0.0010(8)
C20 0.0346(9) 0.0292(9) 0.0191(9) 0.0054(7) 0.0037(7) 0.0100(8)
C21 0.0613(13) 0.0291(10) 0.0231(9) 0.0098(8) 0.0056(9) 0.0063(9)
C22 0.0608(13) 0.0253(9) 0.0235(10) 0.0052(7) 0.0043(9) 0.0037(9)
C23 0.0412(10) 0.0280(9) 0.0221(9) 0.0091(7) 0.0058(7) 0.0087(8)
C24 0.0394(10) 0.0261(9) 0.0231(9) 0.0047(7) 0.0047(7) 0.0061(8)
O1 0.0357(7) 0.0220(6) 0.0127(5) 0.0024(4) -0.0022(5) 0.0053(5)
O2 0.0422(7) 0.0370(7) 0.0181(6) -0.0002(5) -0.0036(5) 0.0191(6)
O3 0.0407(7) 0.0297(7) 0.0192(6) -0.0036(5) -0.0024(5) 0.0147(6)
O4 0.0569(9) 0.0349(7) 0.0186(6) 0.0100(5) -0.0011(6) 0.0030(7)
O5 0.0456(8) 0.0338(7) 0.0175(6) -0.0010(5) 0.0018(6) 0.0000(6)
O6 0.0404(7) 0.0353(7) 0.0147(6) 0.0032(5) 0.0012(5) 0.0105(6)
O7 0.0444(9) 0.0462(9) 0.0612(10) 0.0293(8) 0.0277(8) 0.0264(7)
O8 0.0263(7) 0.0291(7) 0.0523(9) -0.0021(7) 0.0075(6) 0.0067(6)
N1 0.0299(7) 0.0204(7) 0.0142(7) 0.0033(5) 0.0003(5) 0.0063(6)
N2 0.0343(8) 0.0299(8) 0.0165(7) 0.0042(6) 0.0032(6) 0.0102(6)
N3 0.0303(8) 0.0300(8) 0.0368(9) 0.0140(7) 0.0107(7) 0.0108(7)
N4 0.0281(8) 0.0269(8) 0.0398(9) 0.0124(7) 0.0068(7) 0.0116(6)
N5 0.0504(11) 0.0554(12) 0.0617(13) 0.0344(10) 0.0317(10) 0.0258(9)
N6 0.0290(7) 0.0272(7) 0.0241(8) 0.0071(6) 0.0074(6) 0.0093(6)
N7 0.0289(8) 0.0347(8) 0.0282(9) 0.0092(6) 0.0104(6) 0.0114(7)
N8 0.0503(11) 0.0802(15) 0.0280(10) 0.0176(9) 0.0153(8) 0.0250(11)
O9 0.047(4) 0.077(6) 0.113(5) 0.028(4) 0.028(3) 0.028(3)
O9' 0.065(4) 0.147(17) 0.212(18) 0.119(16) 0.036(7) 0.012(7)

loop_
_atom_type_symbol
_atom_type_description
_atom_type_scat_dispersion_real
_atom_type_scat_dispersion_imag
_atom_type_scat_source
C C 0.0033 0.0016 'International Tables Vol C Tables 4.2.6.8 and 6.1.1.4'
H H 0.0000 0.0000 'International Tables Vol C Tables 4.2.6.8 and 6.1.1.4'
N N 0.0061 0.0033 'International Tables Vol C Tables 4.2.6.8 and 6.1.1.4'
O O 0.0106 0.0060 'International Tables Vol C Tables 4.2.6.8 and 6.1.1.4'
Mn Mn 0.3368 0.7283 'International Tables Vol C Tables 4.2.6.8 and 6.1.1.4'

loop_
_geom_angle_atom_site_label_1
_geom_angle_atom_site_label_2
_geom_angle_atom_site_label_3
_geom_angle
_geom_angle_site_symmetry_1
_geom_angle_site_symmetry_3
O5 Mn1 O3 174.39(6) . 2_665
O5 Mn1 O8 85.32(6) . .
O3 Mn1 O8 89.08(6) 2_665 .
O5 Mn1 O1 90.89(5) . .
O3 Mn1 O1 89.00(5) 2_665 .
O8 Mn1 O1 91.25(6) . .
O5 Mn1 N6 90.70(5) . .
O3 Mn1 N6 90.45(5) 2_665 .
O8 Mn1 N6 99.48(6) . .
O1 Mn1 N6 169.25(5) . .
O5 Mn1 N3 97.16(6) . .
O3 Mn1 N3 88.42(6) 2_665 .
O8 Mn1 N3 176.51(6) . .
O1 Mn1 N3 86.27(5) . .
N6 Mn1 N3 82.98(5) . .
O4 Mn2 O4 180.000(1) . 2_776
O4 Mn2 O7 94.44(6) . .
O4 Mn2 O7 85.56(6) 2_776 .
O4 Mn2 O7 85.56(6) . 2_776
O4 Mn2 O7 94.44(6) 2_776 2_776
O7 Mn2 O7 180.00(10) . 2_776
O4 Mn2 O1 89.34(5) . 2_776
O4 Mn2 O1 90.66(5) 2_776 2_776
O7 Mn2 O1 96.27(6) . 2_776
O7 Mn2 O1 83.73(6) 2_776 2_776
O4 Mn2 O1 90.66(5) . .
O4 Mn2 O1 89.34(5) 2_776 .
O7 Mn2 O1 83.73(6) . .
O7 Mn2 O1 96.27(6) 2_776 .
O1 Mn2 O1 180.000(1) 2_776 .
O2 Mn3 O2 180.000(1) 1_656 2_665
O2 Mn3 N3 90.59(6) 1_656 .
O2 Mn3 N3 89.41(6) 2_665 .
O2 Mn3 N3 89.41(6) 1_656 2_766
O2 Mn3 N3 90.59(6) 2_665 2_766
N3 Mn3 N3 180.000(1) . 2_766
O2 Mn3 N6 90.89(5) 1_656 2_766
O2 Mn3 N6 89.11(5) 2_665 2_766
N3 Mn3 N6 95.43(5) . 2_766
N3 Mn3 N6 84.57(5) 2_766 2_766
O2 Mn3 N6 89.11(5) 1_656 .
O2 Mn3 N6 90.89(5) 2_665 .
N3 Mn3 N6 84.57(5) . .
N3 Mn3 N6 95.43(5) 2_766 .
N6 Mn3 N6 180.000(1) 2_766 .
N1 C1 C2 120.10(16) . .
N1 C1 H1A 120.0 . .
C2 C1 H1A 120.0 . .
C1 C2 C3 120.91(16) . .
C1 C2 H2A 119.5 . .
C3 C2 H2A 119.5 . .
C2 C3 C4 116.47(16) . .
C2 C3 C6 122.42(16) . .
C4 C3 C6 121.11(16) . .
C5 C4 C3 121.24(17) . .
C5 C4 H4A 119.4 . .
C3 C4 H4A 119.4 . .
N1 C5 C4 120.10(16) . .
N1 C5 H5A 120.0 . .
C4 C5 H5A 120.0 . .
C11 C6 C7 118.03(15) . .
C11 C6 C3 120.46(15) . .
C7 C6 C3 121.51(16) . .
C8 C7 C6 121.00(17) . .
C8 C7 H7A 119.5 . .
C6 C7 H7A 119.5 . .
C7 C8 C9 120.13(16) . .
C7 C8 H8A 119.9 . .
C9 C8 H8A 119.9 . .
C10 C9 C8 119.32(15) . .
C10 C9 C12 119.85(16) . .
C8 C9 C12 120.83(15) . .
C11 C10 C9 120.33(17) . .
C11 C10 H10A 119.8 . .
C9 C10 H10A 119.8 . .
C10 C11 C6 121.13(16) . .
C10 C11 H11A 119.4 . .
C6 C11 H11A 119.4 . .
O3 C12 O2 126.30(15) . .
O3 C12 C9 117.07(15) . .
O2 C12 C9 116.63(15) . .
O5 C13 O4 125.81(16) . .
O5 C13 C14 117.31(15) . .
O4 C13 C14 116.86(15) . .
C15 C14 C19 118.92(16) . .
C15 C14 C13 119.91(15) . .
C19 C14 C13 121.16(16) . .
C14 C15 C16 120.72(17) . .
C14 C15 H15A 119.6 . .
C16 C15 H15A 119.6 . .
C15 C16 C17 120.71(17) . .
C15 C16 H16A 119.6 . .
C17 C16 H16A 119.6 . .
C18 C17 C16 118.03(16) . .
C18 C17 C20 122.16(16) . .
C16 C17 C20 119.80(16) . .
C19 C18 C17 121.12(17) . .
C19 C18 H18A 119.4 . .
C17 C18 H18A 119.4 . .
C18 C19 C14 120.36(17) . .
C18 C19 H19A 119.8 . .
C14 C19 H19A 119.8 . .
C21 C20 C24 116.12(16) . .
C21 C20 C17 121.23(16) . .
C24 C20 C17 122.65(16) . .
C22 C21 C20 121.81(18) . .
C22 C21 H21A 119.1 . .
C20 C21 H21A 119.1 . .
N2 C22 C21 120.12(18) . .
N2 C22 H22A 119.9 . .
C21 C22 H22A 119.9 . .
N2 C23 C24 120.70(16) . .
N2 C23 H23A 119.6 . .
C24 C23 H23A 119.6 . .
C23 C24 C20 120.95(17) . .
C23 C24 H24A 119.5 . .
C20 C24 H24A 119.5 . .
N1 O1 Mn1 114.72(9) . .
N1 O1 Mn2 119.77(9) . .
Mn1 O1 Mn2 125.18(5) . .
C12 O2 Mn3 130.01(11) . 1_454
C12 O3 Mn1 130.86(11) . 2_665
C13 O4 Mn2 141.49(12) . .
C13 O5 Mn1 135.61(12) . .
Mn2 O7 H7C 126(2) . .
Mn2 O7 H7B 122(3) . .
H7C O7 H7B 108(3) . .
Mn1 O8 H8C 127(2) . .
Mn1 O8 H8B 126(2) . .
H8C O8 H8B 107(3) . .
C5 N1 C1 121.18(15) . .
C5 N1 O1 118.97(14) . .
C1 N1 O1 119.81(14) . .
O6 N2 C22 119.45(15) . .
O6 N2 C23 120.29(15) . .
C22 N2 C23 120.25(16) . .
N4 N3 Mn3 117.75(13) . .
N4 N3 Mn1 130.33(13) . .
Mn3 N3 Mn1 92.24(6) . .
N5 N4 N3 178.9(2) . .
N7 N6 Mn1 123.40(12) . .
N7 N6 Mn3 115.94(12) . .
Mn1 N6 Mn3 92.89(5) . .
N8 N7 N6 178.9(2) . .

loop_
_geom_bond_atom_site_label_1
_geom_bond_atom_site_label_2
_geom_bond_distance
_geom_bond_site_symmetry_2
Mn1 O5 2.0923(13) .
Mn1 O3 2.1365(12) 2_665
Mn1 O8 2.1761(15) .
Mn1 O1 2.2433(12) .
Mn1 N6 2.2629(14) .
Mn1 N3 2.3102(16) .
Mn2 O4 2.1098(12) .
Mn2 O4 2.1098(12) 2_776
Mn2 O7 2.1837(15) .
Mn2 O7 2.1837(15) 2_776
Mn2 O1 2.2455(12) 2_776
Mn2 O1 2.2455(12) .
Mn3 O2 2.1363(12) 1_656
Mn3 O2 2.1363(12) 2_665
Mn3 N3 2.2400(15) .
Mn3 N3 2.2400(15) 2_766
Mn3 N6 2.2631(15) 2_766
Mn3 N6 2.2631(15) .
C1 N1 1.340(2) .
C1 C2 1.376(2) .
C1 H1A 0.9300 .
C2 C3 1.390(3) .
C2 H2A 0.9300 .
C3 C4 1.390(3) .
C3 C6 1.484(2) .
C4 C5 1.372(3) .
C4 H4A 0.9300 .
C5 N1 1.334(2) .
C5 H5A 0.9300 .
C6 C11 1.393(3) .
C6 C7 1.395(2) .
C7 C8 1.387(2) .
C7 H7A 0.9300 .
C8 C9 1.388(3) .
C8 H8A 0.9300 .
C9 C10 1.386(2) .
C9 C12 1.511(2) .
C10 C11 1.382(2) .
C10 H10A 0.9300 .
C11 H11A 0.9300 .
C12 O3 1.253(2) .
C12 O2 1.254(2) .
C13 O5 1.244(2) .
C13 O4 1.250(2) .
C13 C14 1.505(2) .
C14 C15 1.385(3) .
C14 C19 1.388(2) .
C15 C16 1.386(2) .
C15 H15A 0.9300 .
C16 C17 1.395(3) .
C16 H16A 0.9300 .
C17 C18 1.393(3) .
C17 C20 1.483(2) .
C18 C19 1.383(3) .
C18 H18A 0.9300 .
C19 H19A 0.9300 .
C20 C21 1.390(3) .
C20 C24 1.392(3) .
C21 C22 1.371(3) .
C21 H21A 0.9300 .
C22 N2 1.344(2) .
C22 H22A 0.9300 .
C23 N2 1.348(2) .
C23 C24 1.373(3) .
C23 H23A 0.9300 .
C24 H24A 0.9300 .
O1 N1 1.3464(17) .
O2 Mn3 2.1363(12) 1_454
O3 Mn1 2.1365(12) 2_665
O6 N2 1.3321(19) .
O7 H7C 0.81(3) .
O7 H7B 0.73(3) .
O8 H8C 0.75(3) .
O8 H8B 0.76(3) .
N3 N4 1.194(2) .
N4 N5 1.157(2) .
N6 N7 1.208(2) .
N7 N8 1.144(2) .

loop_
_geom_hbond_atom_site_label_D
_geom_hbond_atom_site_label_H
_geom_hbond_atom_site_label_A
_geom_hbond_distance_DH
_geom_hbond_distance_HA
_geom_hbond_distance_DA
_geom_hbond_angle_DHA
_geom_hbond_site_symmetry_A
O7 H7C O6 0.81(3) 2.12(3) 2.871(2) 155(3) 1_454
O7 H7B O6 0.73(3) 2.05(3) 2.757(2) 166(3) 2_777
O8 H8C O6 0.75(3) 2.13(3) 2.864(2) 167(3) 2_777
O8 H8B N6 0.76(3) 2.12(3) 2.884(2) 175(3) 2_666
